data_2300479
loop_
_publ_author_name
'Tan, Seng Lim'
'Ng, Seik Weng'

_publ_section_title
;
 Does the size of a crystal matter in an X-ray crystal structure analysis
 of a small molecule?
;
_journal_coeditor_code kk5175
_journal_issue 4
_journal_name_full 'Journal of Applied Crystallography'
_journal_page_first 1443
_journal_page_last 1444
_journal_paper_doi 10.1107/S1600576714011297
_journal_volume 47
_journal_year 2014
_chemical_formula_moiety 'Pb (N O3)2 (C3 H9 N3 S)'
_chemical_formula_sum 'C3 H9 N5 O6 Pb S'
_chemical_formula_weight 450.40
_chemical_name_systematic
; 
 (3-Amino-1,3-dimethylurea)dinitratolead(II)
;
_space_group_IT_number 14
_symmetry_cell_setting monoclinic
_symmetry_space_group_name_Hall '-P 2yn'
_symmetry_space_group_name_H-M 'P 1 21/n 1'
_atom_sites_solution_hydrogens geom
_atom_sites_solution_primary direct
_atom_sites_solution_secondary difmap
_audit_creation_method SHELXL-97
_cell_angle_alpha 90.00
_cell_angle_beta 100.132(4)
_cell_angle_gamma 90.00
_cell_formula_units_Z 4
_cell_length_a 5.3641(2)
_cell_length_b 13.8966(6)
_cell_length_c 14.2315(6)
_cell_measurement_reflns_used 4716
_cell_measurement_temperature 100(2)
_cell_measurement_theta_max 27.5130
_cell_measurement_theta_min 3.8520
_cell_volume 1044.31(8)
_computing_cell_refinement 'CrysAlis PRO (Agilent, 2014)'
_computing_data_collection 'CrysAlis PRO (Agilent, 2014)'
_computing_data_reduction 'CrysAlis PRO (Agilent, 2014)'
_computing_molecular_graphics 'X-Seed (Barbour, 2001)'
_computing_publication_material 'publCIF (Westrip, 2010)'
_computing_structure_refinement 'SHELXL-97 (Sheldrick, 2008)'
_computing_structure_solution 'SHELXS-97 (Sheldrick, 2008)'
_diffrn_ambient_temperature 100(2)
_diffrn_detector_area_resol_mean 10.4041
_diffrn_measured_fraction_theta_full 0.983
_diffrn_measured_fraction_theta_max 0.983
_diffrn_measurement_device_type 'Agilent Technologies SuperNova Dual diffractometer with Atlas detector'
_diffrn_measurement_method '\w scan'
_diffrn_radiation_monochromator Mirror
_diffrn_radiation_source 'SuperNova (Mo) X-ray Source'
_diffrn_radiation_type MoK\a
_diffrn_radiation_wavelength 0.71073
_diffrn_reflns_av_R_equivalents 0.0478
_diffrn_reflns_av_sigmaI/netI 0.0439
_diffrn_reflns_limit_h_max 6
_diffrn_reflns_limit_h_min -6
_diffrn_reflns_limit_k_max 17
_diffrn_reflns_limit_k_min -14
_diffrn_reflns_limit_l_max 17
_diffrn_reflns_limit_l_min -18
_diffrn_reflns_number 8462
_diffrn_reflns_theta_full 27.58
_diffrn_reflns_theta_max 27.58
_diffrn_reflns_theta_min 3.26
_diffrn_standards_decay_% 0
_diffrn_standards_interval_count 0
_diffrn_standards_interval_time 0
_diffrn_standards_number 0
_exptl_absorpt_coefficient_mu 16.380
_exptl_absorpt_correction_T_max 0.259
_exptl_absorpt_correction_T_min 0.026
_exptl_absorpt_correction_type gaussian
_exptl_absorpt_process_details 'CrysAlis PRO (Agilent, 2014)'
_exptl_crystal_colour colorless
_exptl_crystal_density_diffrn 2.865
_exptl_crystal_density_method 'not measured'
_exptl_crystal_description prism
_exptl_crystal_F_000 832
_exptl_crystal_size_max 0.61
_exptl_crystal_size_mid 0.28
_exptl_crystal_size_min 0.10
_refine_diff_density_max 0.928
_refine_diff_density_min -3.541
_refine_diff_density_rms 0.272
_refine_ls_extinction_method none
_refine_ls_goodness_of_fit_ref 1.076
_refine_ls_hydrogen_treatment constr
_refine_ls_matrix_type full
_refine_ls_number_parameters 147
_refine_ls_number_reflns 2366
_refine_ls_number_restraints 0
_refine_ls_restrained_S_all 1.076
_refine_ls_R_factor_all 0.0332
_refine_ls_R_factor_gt 0.0290
_refine_ls_shift/su_max 0.001
_refine_ls_shift/su_mean 0.001
_refine_ls_structure_factor_coef Fsqd
_refine_ls_weighting_details 'calc w=1/[\s^2^(Fo^2^)+(0.0346P)^2^] where P=(Fo^2^+2Fc^2^)/3'
_refine_ls_weighting_scheme calc
_refine_ls_wR_factor_gt 0.0675
_refine_ls_wR_factor_ref 0.0702
_reflns_number_gt 2129
_reflns_number_total 2366
_reflns_threshold_expression I>2\s(I)
_cod_data_source_file kk5175sup1.cif
_cod_data_source_block Pb1
_cod_depositor_comments
;
The following automatic conversions were performed:

'_exptl_absorpt_correction_type' value 'Gaussian' changed to
'gaussian' according to
/usr/data/users/saulius/crontab/automatic-downloads/rss-feeds/IUCr/lib/dictionaries/cif_core.dic
dictionary named 'cif_core.dic' version 2.4.2 from 2011-04-26.

Automatic conversion script
Id: cif_fix_values 2281 2013-09-26 08:29:07Z andrius 

 Adding full bibliography for 2300463--2300482.cif.
;
_cod_original_cell_volume 1044.31(7)
_cod_original_sg_symbol_H-M 'P 21/n'
_cod_database_code 2300479
_cod_database_fobs_code 2300479

loop_
_symmetry_equiv_pos_as_xyz
'x, y, z'
'-x+1/2, y+1/2, -z+1/2'
'-x, -y, -z'
'x-1/2, -y-1/2, z-1/2'

loop_
_atom_site_label
_atom_site_type_symbol
_atom_site_fract_x
_atom_site_fract_y
_atom_site_fract_z
_atom_site_U_iso_or_equiv
_atom_site_adp_type
_atom_site_occupancy
_atom_site_symmetry_multiplicity
_atom_site_calc_flag
_atom_site_refinement_flags
Pb1 Pb 0.20589(3) 0.833612(14) 0.541141(13) 0.00811(9) Uani 1 1 d .
S1 S 0.2992(2) 0.65917(10) 0.46598(9) 0.0118(3) Uani 1 1 d .
O1 O 0.4545(7) 0.9101(3) 0.4219(3) 0.0161(8) Uani 1 1 d .
O2 O 0.1053(7) 0.9904(3) 0.4126(3) 0.0142(8) Uani 1 1 d .
O3 O 0.3941(7) 1.0384(3) 0.3333(3) 0.0153(8) Uani 1 1 d .
O4 O -0.2663(6) 0.7812(3) 0.5693(3) 0.0110(8) Uani 1 1 d .
O5 O -0.0115(7) 0.7554(3) 0.7024(3) 0.0161(9) Uani 1 1 d .
O6 O -0.4181(7) 0.7416(3) 0.6953(3) 0.0159(9) Uani 1 1 d .
N1 N -0.0887(8) 0.8011(3) 0.3852(3) 0.0103(9) Uani 1 1 d .
H11 H -0.2273 0.8353 0.3840 0.012 Uiso 1 1 calc R
H12 H -0.0154 0.8214 0.3382 0.012 Uiso 1 1 calc R
N2 N -0.1586(8) 0.7040(3) 0.3680(3) 0.0090(9) Uani 1 1 d .
H2 H -0.3122 0.6894 0.3385 0.011 Uiso 1 1 calc R
N3 N -0.0568(8) 0.5448(3) 0.3701(3) 0.0102(9) Uani 1 1 d .
N4 N 0.3177(8) 0.9817(3) 0.3882(3) 0.0113(9) Uani 1 1 d .
N5 N -0.2328(8) 0.7593(3) 0.6573(3) 0.0097(9) Uani 1 1 d .
C1 C 0.0113(9) 0.6335(4) 0.3969(4) 0.0082(10) Uani 1 1 d .
C2 C -0.2984(10) 0.5235(4) 0.3087(4) 0.0163(12) Uani 1 1 d .
H2A H -0.2927 0.5446 0.2434 0.024 Uiso 1 1 calc R
H2B H -0.4349 0.5574 0.3325 0.024 Uiso 1 1 calc R
H2C H -0.3299 0.4540 0.3090 0.024 Uiso 1 1 calc R
C3 C 0.1166(10) 0.4629(4) 0.3891(4) 0.0121(11) Uani 1 1 d .
H3A H 0.2583 0.4799 0.4397 0.018 Uiso 1 1 calc R
H3B H 0.1813 0.4464 0.3309 0.018 Uiso 1 1 calc R
H3C H 0.0260 0.4075 0.4094 0.018 Uiso 1 1 calc R

loop_
_atom_site_aniso_label
_atom_site_aniso_U_11
_atom_site_aniso_U_22
_atom_site_aniso_U_33
_atom_site_aniso_U_23
_atom_site_aniso_U_13
_atom_site_aniso_U_12
Pb1 0.00866(13) 0.00781(14) 0.00793(13) -0.00065(7) 0.00165(9) -0.00084(7)
S1 0.0105(7) 0.0102(8) 0.0134(7) -0.0023(5) -0.0016(6) 0.0013(5)
O1 0.0161(19) 0.013(2) 0.020(2) 0.0035(17) 0.0057(16) 0.0062(16)
O2 0.0106(19) 0.015(2) 0.019(2) 0.0024(16) 0.0066(16) 0.0045(15)
O3 0.022(2) 0.013(2) 0.0135(19) 0.0061(16) 0.0099(17) -0.0023(16)
O4 0.0107(18) 0.015(2) 0.0059(17) 0.0006(16) -0.0018(14) -0.0021(15)
O5 0.0083(17) 0.022(3) 0.014(2) -0.0008(17) -0.0076(15) 0.0016(15)
O6 0.015(2) 0.019(2) 0.017(2) 0.0011(17) 0.0108(17) 0.0016(17)
N1 0.010(2) 0.009(2) 0.013(2) -0.0015(19) 0.0032(18) 0.0004(18)
N2 0.006(2) 0.007(2) 0.013(2) -0.0030(19) 0.0009(18) -0.0013(17)
N3 0.011(2) 0.007(2) 0.013(2) -0.0038(18) 0.0019(18) -0.0013(17)
N4 0.012(2) 0.010(2) 0.010(2) -0.0065(18) 0.0000(18) -0.0026(18)
N5 0.013(2) 0.006(2) 0.009(2) 0.0003(17) 0.0000(19) 0.0013(17)
C1 0.008(2) 0.010(3) 0.007(2) 0.000(2) 0.004(2) 0.000(2)
C2 0.016(3) 0.017(3) 0.016(3) -0.006(2) 0.001(2) -0.005(2)
C3 0.016(3) 0.006(3) 0.015(3) -0.003(2) 0.002(2) 0.001(2)

loop_
_atom_type_symbol
_atom_type_description
_atom_type_scat_dispersion_real
_atom_type_scat_dispersion_imag
_atom_type_scat_source
C C 0.0033 0.0016 'International Tables Vol C Tables 4.2.6.8 and 6.1.1.4'
H H 0.0000 0.0000 'International Tables Vol C Tables 4.2.6.8 and 6.1.1.4'
N N 0.0061 0.0033 'International Tables Vol C Tables 4.2.6.8 and 6.1.1.4'
O O 0.0106 0.0060 'International Tables Vol C Tables 4.2.6.8 and 6.1.1.4'
S S 0.1246 0.1234 'International Tables Vol C Tables 4.2.6.8 and 6.1.1.4'
Pb Pb -3.3944 10.1111 'International Tables Vol C Tables 4.2.6.8 and 6.1.1.4'

loop_
_exptl_crystal_face_index_h
_exptl_crystal_face_index_k
_exptl_crystal_face_index_l
_exptl_crystal_face_perp_dist
_exptl_oxdiff_crystal_face_indexfrac_h
_exptl_oxdiff_crystal_face_indexfrac_k
_exptl_oxdiff_crystal_face_indexfrac_l
_exptl_oxdiff_crystal_face_x
_exptl_oxdiff_crystal_face_y
_exptl_oxdiff_crystal_face_z
0 20 0 0.0317 -0.0153 19.9906 0.0045 0.7234 0.6177 0.3688
-7 -6 4 0.2779 -7.3272 -5.9969 4.4655 -0.8680 0.2277 0.4805
4 -5 -18 0.2313 4.2937 -5.0311 -18.3891 0.0576 0.1216 -1.0288
4 -17 -4 0.1673 3.6748 -16.9953 -3.7349 -0.3033 -0.6821 -0.6650
0 -14 14 0.1120 -0.2844 -13.9636 14.3146 -0.4050 -0.8798 0.2950
0 -12 -16 0.1170 -0.0340 -12.0281 -15.9781 -0.5823 0.1570 -0.8170
7 -4 -3 0.3003 7.3376 -3.9963 -3.4693 0.5155 -0.5696 -0.6277
0 -20 1 0.0570 -0.3149 -19.9882 1.3332 -0.7425 -0.6364 -0.2997
0 -6 -19 0.1309 0.1085 -5.8173 -18.9223 -0.3700 0.4345 -0.8211
0 -6 -19 0.1282 -0.0467 -6.0372 -18.9722 -0.3931 0.4412 -0.8181
0 6 19 0.1200 0.0467 6.0372 18.9722 0.3931 -0.4412 0.8181
-7 5 3 0.2860 -7.3383 4.9959 3.4695 -0.4794 0.6005 0.6462

loop_
_geom_angle_atom_site_label_1
_geom_angle_atom_site_label_2
_geom_angle_atom_site_label_3
_geom_angle
_geom_angle_site_symmetry_1
_geom_angle_site_symmetry_3
N1 Pb1 O1 79.09(14) . .
N1 Pb1 S1 68.08(11) . .
O1 Pb1 S1 87.49(9) . .
N1 Pb1 O4 68.19(13) . .
O1 Pb1 O4 144.14(12) . .
S1 Pb1 O4 93.39(9) . .
N1 Pb1 O2 63.42(14) . .
O1 Pb1 O2 46.91(11) . .
S1 Pb1 O2 117.16(8) . .
O4 Pb1 O2 102.92(11) . .
N1 Pb1 O4 121.58(12) . 1_655
O1 Pb1 O4 65.46(11) . 1_655
S1 Pb1 O4 65.60(8) . 1_655
O4 Pb1 O4 145.64(15) . 1_655
O2 Pb1 O4 110.77(11) . 1_655
N1 Pb1 O5 110.14(12) . .
O1 Pb1 O5 170.76(12) . .
S1 Pb1 O5 95.86(8) . .
O4 Pb1 O5 44.44(10) . .
O2 Pb1 O5 136.63(10) . .
O4 Pb1 O5 108.12(10) 1_655 .
N1 Pb1 O6 143.46(13) . 1_655
O1 Pb1 O6 107.47(11) . 1_655
S1 Pb1 O6 76.21(8) . 1_655
O4 Pb1 O6 107.53(10) . 1_655
O2 Pb1 O6 145.94(11) . 1_655
O4 Pb1 O6 43.23(10) 1_655 1_655
O5 Pb1 O6 65.24(10) . 1_655
N1 Pb1 O3 150.56(13) . 3_676
O1 Pb1 O3 75.89(11) . 3_676
S1 Pb1 O3 125.38(8) . 3_676
O4 Pb1 O3 129.35(10) . 3_676
O2 Pb1 O3 87.99(11) . 3_676
O4 Pb1 O3 60.10(11) 1_655 3_676
O5 Pb1 O3 95.22(10) . 3_676
O6 Pb1 O3 60.90(11) 1_655 3_676
N1 Pb1 O2 92.92(13) . 3_576
O1 Pb1 O2 100.14(11) . 3_576
S1 Pb1 O2 157.98(8) . 3_576
O4 Pb1 O2 68.34(11) . 3_576
O2 Pb1 O2 58.80(12) . 3_576
O4 Pb1 O2 136.32(11) 1_655 3_576
O5 Pb1 O2 79.87(10) . 3_576
O6 Pb1 O2 120.02(10) 1_655 3_576
O3 Pb1 O2 76.63(10) 3_676 3_576
C1 S1 Pb1 101.59(19) . .
N4 O1 Pb1 103.8(3) . .
N4 O2 Pb1 91.4(3) . .
N5 O4 Pb1 103.6(3) . .
N5 O5 Pb1 93.1(3) . .
N2 N1 Pb1 115.5(3) . .
N2 N1 H11 108.4 . .
Pb1 N1 H11 108.4 . .
N2 N1 H12 108.4 . .
Pb1 N1 H12 108.4 . .
H11 N1 H12 107.5 . .
C1 N2 N1 119.7(4) . .
C1 N2 H2 120.1 . .
N1 N2 H2 120.1 . .
C1 N3 C2 122.2(5) . .
C1 N3 C3 122.5(5) . .
C2 N3 C3 114.8(4) . .
O3 N4 O2 122.3(5) . .
O3 N4 O1 120.2(4) . .
O2 N4 O1 117.5(4) . .
O6 N5 O5 122.1(4) . .
O6 N5 O4 119.5(4) . .
O5 N5 O4 118.3(4) . .
N3 C1 N2 116.8(5) . .
N3 C1 S1 122.3(4) . .
N2 C1 S1 120.9(4) . .
N3 C2 H2A 109.5 . .
N3 C2 H2B 109.5 . .
H2A C2 H2B 109.5 . .
N3 C2 H2C 109.5 . .
H2A C2 H2C 109.5 . .
H2B C2 H2C 109.5 . .
N3 C3 H3A 109.5 . .
N3 C3 H3B 109.5 . .
H3A C3 H3B 109.5 . .
N3 C3 H3C 109.5 . .
H3A C3 H3C 109.5 . .
H3B C3 H3C 109.5 . .

loop_
_geom_bond_atom_site_label_1
_geom_bond_atom_site_label_2
_geom_bond_distance
_geom_bond_site_symmetry_2
Pb1 N1 2.529(4) .
Pb1 O1 2.566(4) .
Pb1 S1 2.7311(14) .
Pb1 O4 2.732(3) .
Pb1 O2 2.836(4) .
Pb1 O4 2.882(3) 1_655
Pb1 O5 2.958(4) .
Pb1 O6 2.993(4) 1_655
Pb1 O3 3.100(4) 3_676
Pb1 O2 3.096(4) 3_576
S1 C1 1.716(5) .
O1 N4 1.279(6) .
O2 N4 1.253(6) .
O3 N4 1.230(6) .
O4 N5 1.271(5) .
O5 N5 1.247(5) .
O6 N5 1.237(5) .
N1 N2 1.409(6) .
N1 H11 0.8800 .
N1 H12 0.8800 .
N2 C1 1.353(7) .
N2 H2 0.8800 .
N3 C1 1.322(7) .
N3 C2 1.461(7) .
N3 C3 1.465(7) .
C2 H2A 0.9800 .
C2 H2B 0.9800 .
C2 H2C 0.9800 .
C3 H3A 0.9800 .
C3 H3B 0.9800 .
C3 H3C 0.9800 .

loop_
_geom_hbond_atom_site_label_D
_geom_hbond_atom_site_label_H
_geom_hbond_atom_site_label_A
_geom_hbond_distance_DH
_geom_hbond_distance_HA
_geom_hbond_distance_DA
_geom_hbond_angle_DHA
_geom_hbond_site_symmetry_A
N1 H11 O1 0.88 2.15 3.004(6) 164.3 1_455
N1 H12 O6 0.88 2.36 3.060(6) 137.2 4_675
N2 H2 O5 0.88 2.18 2.808(6) 127.8 4_575

loop_
_geom_torsion_atom_site_label_1
_geom_torsion_atom_site_label_2
_geom_torsion_atom_site_label_3
_geom_torsion_atom_site_label_4
_geom_torsion
_geom_torsion_site_symmetry_1
N1 Pb1 S1 C1 -24.7(2) .
O1 Pb1 S1 C1 -103.9(2) .
O4 Pb1 S1 C1 40.17(19) .
O2 Pb1 S1 C1 -66.2(2) .
O4 Pb1 S1 C1 -168.0(2) 1_655
O5 Pb1 S1 C1 84.70(19) .
O6 Pb1 S1 C1 147.40(19) 1_655
O3 Pb1 S1 C1 -174.63(19) 3_676
O2 Pb1 S1 C1 7.3(3) 3_576
N1 Pb1 O1 N4 67.0(3) .
S1 Pb1 O1 N4 135.1(3) .
O4 Pb1 O1 N4 42.8(4) .
O2 Pb1 O1 N4 3.3(3) .
O4 Pb1 O1 N4 -160.6(3) 1_655
O6 Pb1 O1 N4 -150.2(3) 1_655
O3 Pb1 O1 N4 -97.4(3) 3_676
O2 Pb1 O1 N4 -24.1(3) 3_576
N1 Pb1 O2 N4 -103.6(3) .
O1 Pb1 O2 N4 -3.3(3) .
S1 Pb1 O2 N4 -60.1(3) .
O4 Pb1 O2 N4 -160.8(3) .
O4 Pb1 O2 N4 12.3(3) 1_655
O5 Pb1 O2 N4 164.7(2) .
O6 Pb1 O2 N4 46.2(4) 1_655
O3 Pb1 O2 N4 69.2(3) 3_676
O2 Pb1 O2 N4 144.8(4) 3_576
N1 Pb1 O4 N5 164.0(3) .
O1 Pb1 O4 N5 -170.3(3) .
S1 Pb1 O4 N5 99.3(3) .
O2 Pb1 O4 N5 -141.9(3) .
O4 Pb1 O4 N5 49.6(5) 1_655
O5 Pb1 O4 N5 4.4(3) .
O6 Pb1 O4 N5 22.7(3) 1_655
O3 Pb1 O4 N5 -43.7(3) 3_676
O2 Pb1 O4 N5 -93.4(3) 3_576
N1 Pb1 O5 N5 -24.4(3) .
S1 Pb1 O5 N5 -93.2(3) .
O4 Pb1 O5 N5 -4.3(3) .
O2 Pb1 O5 N5 47.8(3) .
O4 Pb1 O5 N5 -159.4(3) 1_655
O6 Pb1 O5 N5 -165.1(3) 1_655
O3 Pb1 O5 N5 140.4(3) 3_676
O2 Pb1 O5 N5 65.0(3) 3_576
O1 Pb1 N1 N2 125.6(3) .
S1 Pb1 N1 N2 33.9(3) .
O4 Pb1 N1 N2 -69.4(3) .
O2 Pb1 N1 N2 172.6(4) .
O4 Pb1 N1 N2 73.5(3) 1_655
O5 Pb1 N1 N2 -54.4(3) .
O6 Pb1 N1 N2 20.9(4) 1_655
O3 Pb1 N1 N2 157.7(3) 3_676
O2 Pb1 N1 N2 -134.7(3) 3_576
Pb1 N1 N2 C1 -36.0(5) .
Pb1 O2 N4 O3 -175.4(4) .
Pb1 O2 N4 O1 5.4(4) .
Pb1 O1 N4 O3 174.6(4) .
Pb1 O1 N4 O2 -6.2(5) .
Pb1 O5 N5 O6 -173.5(4) .
Pb1 O5 N5 O4 7.4(5) .
Pb1 O4 N5 O6 172.6(4) .
Pb1 O4 N5 O5 -8.3(5) .
C2 N3 C1 N2 2.7(7) .
C3 N3 C1 N2 174.4(4) .
C2 N3 C1 S1 -178.0(4) .
C3 N3 C1 S1 -6.2(7) .
N1 N2 C1 N3 -173.3(4) .
N1 N2 C1 S1 7.4(6) .
Pb1 S1 C1 N3 -158.9(4) .
Pb1 S1 C1 N2 20.4(4) .
